data_7228554
loop_
_publ_author_name
'Kautny, Paul'
'Gl\"ocklhofer, Florian'
'Kader, Thomas'
'Mewes, Jan-Michael'
'Stoeger, Berthold'
'Fr\"ohlich, Johannes'
'Lumpi, Daniel'
'Plasser, Felix'

_publ_section_title
;
 Charge transfer states in triazole linked donor-acceptor materials:
 strong effects of chemical modifications and solvation
;
_journal_name_full 'Phys. Chem. Chem. Phys.'
_journal_paper_doi 10.1039/C7CP01664F
_journal_year 2017
_chemical_formula_sum 'C24 H22 N4 S'
_chemical_formula_weight 398.5
_chemical_name_systematic ' ?'
_space_group_IT_number 14
_symmetry_cell_setting monoclinic
_symmetry_Int_Tables_number 14
_symmetry_space_group_name_Hall '-P 2yn'
_symmetry_space_group_name_H-M 'P 1 21/n 1'
_audit_creation_method 'Jana2006 Version : 07/04/2015'
_audit_update_record
;
2017-03-08 deposited with the CCDC.
2017-06-26 downloaded from the CCDC.
;
_cell_angle_alpha 90
_cell_angle_beta 104.403(2)
_cell_angle_gamma 90
_cell_formula_units_Z 4
_cell_length_a 8.8456(7)
_cell_length_b 23.4528(18)
_cell_length_c 10.1090(8)
_cell_measurement_reflns_used 9934
_cell_measurement_temperature 100
_cell_measurement_theta_max 62.5
_cell_measurement_theta_min 2.3
_cell_volume 2031.2(3)
_diffrn_ambient_temperature 100
_diffrn_measured_fraction_theta_full 1
_diffrn_measured_fraction_theta_max 1
_diffrn_measurement_device 'four-circle diffractometer'
_diffrn_measurement_device_type 'Bruker KAPPA APEX II CCD'
_diffrn_measurement_method '\w- and \f-scans'
_diffrn_radiation_monochromator graphite
_diffrn_radiation_probe x-ray
_diffrn_radiation_source 'X-ray tube'
_diffrn_radiation_type 'Mo K\a'
_diffrn_radiation_wavelength 0.71073
_diffrn_reflns_av_R_equivalents 0.0231
_diffrn_reflns_av_unetI/netI 0.02
_diffrn_reflns_limit_h_max 13
_diffrn_reflns_limit_h_min -13
_diffrn_reflns_limit_k_max 35
_diffrn_reflns_limit_k_min -35
_diffrn_reflns_limit_l_max 15
_diffrn_reflns_limit_l_min -14
_diffrn_reflns_number 25096
_diffrn_reflns_theta_full 32.61
_diffrn_reflns_theta_max 32.61
_diffrn_reflns_theta_min 2.25
_exptl_absorpt_coefficient_mu 0.177
_exptl_absorpt_correction_T_max 0.96
_exptl_absorpt_correction_T_min 0.91
_exptl_absorpt_correction_type multi-scan
_exptl_absorpt_process_details SADABS
_exptl_crystal_colour 'translucent colourless'
_exptl_crystal_density_diffrn 1.3032
_exptl_crystal_description block
_exptl_crystal_F_000 840
_exptl_crystal_size_max 0.66
_exptl_crystal_size_mid 0.43
_exptl_crystal_size_min 0.26
_refine_diff_density_max 0.64
_refine_diff_density_min -0.36
_refine_ls_extinction_method none
_refine_ls_goodness_of_fit_gt 2.95
_refine_ls_goodness_of_fit_ref 2.77
_refine_ls_hydrogen_treatment constr
_refine_ls_number_constraints 88
_refine_ls_number_parameters 262
_refine_ls_number_reflns 7412
_refine_ls_number_restraints 0
_refine_ls_R_factor_all 0.0448
_refine_ls_R_factor_gt 0.0384
_refine_ls_shift/su_max 0.0191
_refine_ls_shift/su_mean 0.0013
_refine_ls_structure_factor_coef F
_refine_ls_weighting_details w=1/(\s^2^(F)+0.0001F^2^)
_refine_ls_weighting_scheme sigma
_refine_ls_wR_factor_gt 0.0536
_refine_ls_wR_factor_ref 0.0543
_reflns_number_gt 6390
_reflns_number_total 7412
_reflns_threshold_expression I>3\s(I)
_cod_data_source_file c7cp01664f2.cif
_cod_data_source_block 1_5_capped
_cod_depositor_comments
;
The following automatic conversions were performed:

'_diffrn_radiation_probe' value 'X-ray' changed to 'x-ray' according
to
/home/data/users/saulius/crontab/automatic-downloads/rss-feeds/RSC/lib/dictionaries/cif_core.dic
dictionary named 'cif_core.dic' version 2.4.2 from 2011-04-26.

Automatic conversion script
Id: cif_fix_values 4973 2017-02-22 13:04:09Z antanas 
;
_cod_original_sg_symbol_Hall '-P 2yabc'
_cod_original_formula_sum 'C24 H22 N4 S1'
_cod_database_code 7228554

loop_
_space_group_symop_id
_space_group_symop_operation_xyz
1 x,y,z
2 -x+1/2,y+1/2,-z+1/2
3 -x,-y,-z
4 x+1/2,-y+1/2,z+1/2

loop_
_atom_site_label
_atom_site_type_symbol
_atom_site_fract_x
_atom_site_fract_y
_atom_site_fract_z
_atom_site_adp_type
_atom_site_U_iso_or_equiv
_atom_site_site_symmetry_multiplicity
_atom_site_occupancy
_atom_site_calc_flag
S1 S 0.24461(3) 0.991424(11) 0.01575(3) Uani 0.02122(8) 4 1 d
N1 N 0.26159(9) 1.02832(3) -0.41352(8) Uani 0.0115(2) 4 1 d
N2 N 0.32577(10) 0.98418(3) -0.46728(9) Uani 0.0145(2) 4 1 d
N3 N 0.38980(10) 0.95013(3) -0.36538(9) Uani 0.0159(2) 4 1 d
N4 N -0.03274(9) 1.20261(3) -0.76762(8) Uani 0.0134(2) 4 1 d
C1 C 0.18638(10) 1.07364(4) -0.50001(9) Uani 0.0110(2) 4 1 d
C2 C 0.02724(11) 1.08286(4) -0.51943(9) Uani 0.0127(2) 4 1 d
C3 C -0.04540(11) 1.12624(4) -0.60566(9) Uani 0.0128(2) 4 1 d
C4 C 0.04013(10) 1.16028(4) -0.67551(9) Uani 0.0107(2) 4 1 d
C5 C 0.20133(10) 1.15056(4) -0.65276(9) Uani 0.0121(2) 4 1 d
C6 C 0.27422(11) 1.10761(4) -0.56548(9) Uani 0.0122(2) 4 1 d
C7 C 0.36657(11) 0.97214(4) -0.24771(10) Uani 0.0152(3) 4 1 d
C8 C 0.28366(11) 1.02247(4) -0.27546(9) Uani 0.0127(2) 4 1 d
C9 C 0.22503(12) 1.06439(4) -0.19463(10) Uani 0.0153(3) 4 1 d
C10 C 0.20260(11) 1.05715(4) -0.06855(10) Uani 0.0159(3) 4 1 d
C11 C 0.13742(13) 1.10465(4) 0.00086(11) Uani 0.0217(3) 4 1 d
C12 C 0.20901(15) 1.00238(5) 0.18191(11) Uani 0.0260(3) 4 1 d
C13 C -0.19880(11) 1.20805(4) -0.80839(10) Uani 0.0129(2) 4 1 d
C14 C -0.29169(11) 1.16177(4) -0.86465(10) Uani 0.0164(3) 4 1 d
C15 C -0.45341(12) 1.16768(5) -0.90457(11) Uani 0.0219(3) 4 1 d
C16 C -0.52298(12) 1.21970(5) -0.89118(12) Uani 0.0238(3) 4 1 d
C17 C -0.43011(12) 1.26602(5) -0.83729(12) Uani 0.0226(3) 4 1 d
C18 C -0.26870(12) 1.26038(4) -0.79511(11) Uani 0.0181(3) 4 1 d
C19 C 0.05427(10) 1.24966(4) -0.80039(9) Uani 0.0120(2) 4 1 d
C20 C 0.14821(11) 1.28277(4) -0.69752(10) Uani 0.0153(3) 4 1 d
C21 C 0.22212(12) 1.33086(4) -0.73232(11) Uani 0.0185(3) 4 1 d
C22 C 0.20305(12) 1.34600(4) -0.86872(11) Uani 0.0181(3) 4 1 d
C23 C 0.11192(11) 1.31212(4) -0.97111(10) Uani 0.0166(3) 4 1 d
C24 C 0.03774(11) 1.26406(4) -0.93725(10) Uani 0.0146(3) 4 1 d
H1c2 H -0.032366 1.059325 -0.473387 Uiso 0.0153 4 1 d
H1c3 H -0.155005 1.133026 -0.617635 Uiso 0.0154 4 1 d
H1c5 H 0.261875 1.173952 -0.69823 Uiso 0.0145 4 1 d
H1c6 H 0.384471 1.101405 -0.550423 Uiso 0.0146 4 1 d
H1c7 H 0.402309 0.955291 -0.158864 Uiso 0.0182 4 1 d
H1c9 H 0.199517 1.101229 -0.235455 Uiso 0.0184 4 1 d
H1c11 H 0.038751 1.09316 0.015656 Uiso 0.026 4 1 d
H2c11 H 0.208675 1.113037 0.08702 Uiso 0.026 4 1 d
H3c11 H 0.123258 1.138031 -0.055852 Uiso 0.026 4 1 d
H1c12 H 0.225442 0.967267 0.232268 Uiso 0.0312 4 1 d
H2c12 H 0.279301 1.030878 0.23034 Uiso 0.0312 4 1 d
H3c12 H 0.103321 1.014827 0.171605 Uiso 0.0312 4 1 d
H1c14 H -0.244256 1.125862 -0.875872 Uiso 0.0196 4 1 d
H1c15 H -0.517201 1.135541 -0.9416 Uiso 0.0263 4 1 d
H1c16 H -0.634437 1.223635 -0.918967 Uiso 0.0285 4 1 d
H1c17 H -0.477685 1.302205 -0.829088 Uiso 0.0271 4 1 d
H1c18 H -0.205412 1.292474 -0.756883 Uiso 0.0218 4 1 d
H1c20 H 0.161813 1.272462 -0.603378 Uiso 0.0183 4 1 d
H1c21 H 0.286741 1.353769 -0.661752 Uiso 0.0222 4 1 d
H1c22 H 0.252563 1.379657 -0.892007 Uiso 0.0217 4 1 d
H1c23 H 0.100303 1.321989 -1.065274 Uiso 0.0199 4 1 d
H1c24 H -0.024957 1.240728 -1.00803 Uiso 0.0175 4 1 d

loop_
_atom_site_aniso_label
_atom_site_aniso_type_symbol
_atom_site_aniso_U_11
_atom_site_aniso_U_22
_atom_site_aniso_U_33
_atom_site_aniso_U_12
_atom_site_aniso_U_13
_atom_site_aniso_U_23
S1 S 0.03335(16) 0.01643(12) 0.01443(12) 0.00092(10) 0.00696(10) 0.00117(8)
N1 N 0.0121(3) 0.0097(3) 0.0129(3) 0.0017(3) 0.0035(3) 0.0002(3)
N2 N 0.0154(4) 0.0115(3) 0.0181(4) 0.0031(3) 0.0067(3) -0.0002(3)
N3 N 0.0144(4) 0.0135(3) 0.0206(4) 0.0027(3) 0.0057(3) 0.0022(3)
N4 N 0.0093(3) 0.0116(3) 0.0182(4) -0.0003(3) 0.0016(3) 0.0046(3)
C1 C 0.0116(4) 0.0099(4) 0.0114(4) 0.0014(3) 0.0025(3) 0.0006(3)
C2 C 0.0119(4) 0.0129(4) 0.0142(4) -0.0001(3) 0.0049(3) 0.0017(3)
C3 C 0.0098(4) 0.0143(4) 0.0149(4) 0.0008(3) 0.0041(3) 0.0016(3)
C4 C 0.0108(4) 0.0099(3) 0.0113(4) 0.0005(3) 0.0023(3) 0.0000(3)
C5 C 0.0112(4) 0.0116(4) 0.0145(4) -0.0007(3) 0.0050(3) 0.0007(3)
C6 C 0.0104(4) 0.0119(4) 0.0145(4) 0.0005(3) 0.0035(3) -0.0002(3)
C7 C 0.0146(4) 0.0136(4) 0.0170(4) 0.0015(3) 0.0031(3) 0.0030(3)
C8 C 0.0131(4) 0.0120(4) 0.0126(4) -0.0007(3) 0.0027(3) 0.0008(3)
C9 C 0.0184(4) 0.0124(4) 0.0151(4) 0.0008(3) 0.0042(3) -0.0003(3)
C10 C 0.0166(4) 0.0149(4) 0.0155(4) -0.0017(3) 0.0028(3) -0.0019(3)
C11 C 0.0279(6) 0.0195(5) 0.0195(5) 0.0009(4) 0.0096(4) -0.0043(4)
C12 C 0.0364(7) 0.0275(5) 0.0154(5) -0.0006(5) 0.0091(4) 0.0021(4)
C13 C 0.0098(4) 0.0139(4) 0.0148(4) 0.0007(3) 0.0028(3) 0.0040(3)
C14 C 0.0132(4) 0.0145(4) 0.0197(4) -0.0003(3) 0.0008(4) 0.0042(3)
C15 C 0.0135(5) 0.0220(5) 0.0273(5) -0.0031(4) -0.0003(4) 0.0088(4)
C16 C 0.0112(4) 0.0283(5) 0.0314(6) 0.0026(4) 0.0044(4) 0.0131(4)
C17 C 0.0178(5) 0.0207(5) 0.0314(6) 0.0076(4) 0.0101(4) 0.0071(4)
C18 C 0.0157(4) 0.0158(4) 0.0237(5) 0.0020(3) 0.0061(4) 0.0020(4)
C19 C 0.0101(4) 0.0106(4) 0.0155(4) 0.0007(3) 0.0036(3) 0.0027(3)
C20 C 0.0164(4) 0.0135(4) 0.0156(4) -0.0011(3) 0.0033(3) 0.0012(3)
C21 C 0.0184(5) 0.0143(4) 0.0217(5) -0.0033(3) 0.0031(4) -0.0005(3)
C22 C 0.0164(4) 0.0138(4) 0.0254(5) -0.0008(3) 0.0079(4) 0.0048(4)
C23 C 0.0148(4) 0.0179(4) 0.0181(4) 0.0026(3) 0.0062(3) 0.0060(3)
C24 C 0.0125(4) 0.0160(4) 0.0146(4) 0.0006(3) 0.0024(3) 0.0020(3)

loop_
_atom_type_symbol
_atom_type_scat_dispersion_real
_atom_type_scat_dispersion_imag
_atom_type_scat_source
C 0.0033 0.0016 'International Tables Vol C tables 4.2.6.8 and 6.1.1.1'
H 0.0000 0.0000 'International Tables Vol C tables 4.2.6.8 and 6.1.1.1'
N 0.0061 0.0033 'International Tables Vol C tables 4.2.6.8 and 6.1.1.1'
S 0.1246 0.1234 'International Tables Vol C tables 4.2.6.8 and 6.1.1.1'

loop_
_geom_angle_atom_site_label_1
_geom_angle_atom_site_label_2
_geom_angle_atom_site_label_3
_geom_angle
N2 N1 C1 119.94(8)
N2 N1 C8 111.36(7)
C1 N1 C8 128.68(8)
N1 N2 N3 106.92(8)
N2 N3 C7 109.01(8)
C4 N4 C13 121.60(8)
C4 N4 C19 120.96(7)
C13 N4 C19 115.98(7)
N1 C1 C2 120.19(8)
N1 C1 C6 119.12(8)
C2 C1 C6 120.68(8)
C1 C2 C3 119.81(9)
C1 C2 H1c2 120.09
C3 C2 H1c2 120.09
C2 C3 C4 120.58(9)
C2 C3 H1c3 119.71
C4 C3 H1c3 119.71
N4 C4 C3 121.30(8)
N4 C4 C5 120.22(9)
C3 C4 C5 118.48(8)
C4 C5 C6 120.92(9)
C4 C5 H1c5 119.54
C6 C5 H1c5 119.54
C1 C6 C5 119.50(9)
C1 C6 H1c6 120.25
C5 C6 H1c6 120.25
N3 C7 C8 109.59(8)
N3 C7 H1c7 125.21
C8 C7 H1c7 125.21
N1 C8 C7 103.12(8)
N1 C8 C9 121.70(8)
C7 C8 C9 135.18(9)
C8 C9 C10 127.08(9)
C8 C9 H1c9 116.46
C10 C9 H1c9 116.46
S1 C10 C9 120.40(8)
S1 C10 C11 118.86(8)
C9 C10 C11 120.71(9)
C10 C11 H1c11 109.47
C10 C11 H2c11 109.47
C10 C11 H3c11 109.47
H1c11 C11 H2c11 109.47
H1c11 C11 H3c11 109.47
H2c11 C11 H3c11 109.47
H1c12 C12 H2c12 109.47
H1c12 C12 H3c12 109.47
H2c12 C12 H3c12 109.47
N4 C13 C14 120.48(8)
N4 C13 C18 119.92(8)
C14 C13 C18 119.58(9)
C13 C14 C15 119.93(9)
C13 C14 H1c14 120.03
C15 C14 H1c14 120.03
C14 C15 C16 120.49(9)
C14 C15 H1c15 119.75
C16 C15 H1c15 119.76
C15 C16 C17 119.49(10)
C15 C16 H1c16 120.25
C17 C16 H1c16 120.25
C16 C17 C18 120.52(10)
C16 C17 H1c17 119.74
C18 C17 H1c17 119.74
C13 C18 C17 119.97(9)
C13 C18 H1c18 120.01
C17 C18 H1c18 120.02
N4 C19 C20 120.79(9)
N4 C19 C24 119.10(8)
C20 C19 C24 120.03(9)
C19 C20 C21 119.53(9)
C19 C20 H1c20 120.24
C21 C20 H1c20 120.24
C20 C21 C22 120.53(9)
C20 C21 H1c21 119.74
C22 C21 H1c21 119.74
C21 C22 C23 119.72(9)
C21 C22 H1c22 120.14
C23 C22 H1c22 120.14
C22 C23 C24 120.11(9)
C22 C23 H1c23 119.95
C24 C23 H1c23 119.95
C19 C24 C23 120.06(8)
C19 C24 H1c24 119.97
C23 C24 H1c24 119.97

loop_
_geom_bond_atom_site_label_1
_geom_bond_atom_site_label_2
_geom_bond_distance
S1 C10 1.7557(10)
N1 N2 1.3575(12)
N1 C1 1.4308(11)
N1 C8 1.3672(12)
N2 N3 1.3150(11)
N3 C7 1.3583(14)
N4 C4 1.4035(11)
N4 C13 1.4292(12)
N4 C19 1.4306(12)
C1 C2 1.3890(13)
C1 C6 1.3900(14)
C2 C3 1.3888(12)
C2 H1c2 0.96
C3 C4 1.4050(14)
C3 H1c3 0.96
C4 C5 1.4053(13)
C5 C6 1.3877(12)
C5 H1c5 0.96
C6 H1c6 0.96
C7 C8 1.3810(13)
C7 H1c7 0.96
C8 C9 1.4540(14)
C9 C10 1.3485(15)
C9 H1c9 0.96
C10 C11 1.5057(15)
C11 H1c11 0.96
C11 H2c11 0.96
C11 H3c11 0.96
C12 H1c12 0.96
C12 H2c12 0.96
C12 H3c12 0.96
C13 C14 1.3943(13)
C13 C18 1.3958(14)
C14 C15 1.3934(14)
C14 H1c14 0.96
C15 C16 1.3881(16)
C15 H1c15 0.96
C16 C17 1.3889(15)
C16 H1c16 0.96
C17 C18 1.3910(15)
C17 H1c17 0.96
C18 H1c18 0.96
C19 C20 1.3946(12)
C19 C24 1.3960(14)
C20 C21 1.3920(14)
C20 H1c20 0.96
C21 C22 1.3929(15)
C21 H1c21 0.96
C22 C23 1.3918(13)
C22 H1c22 0.96
C23 C24 1.3893(14)
C23 H1c23 0.96
C24 H1c24 0.96
